data_7706770
loop_
_publ_author_name
'Maity, Souvik'
'Mahapatra, Prithwish'
'Ghosh, Tanmoy Kumar'
'Gomila, Rosa Maria'
'Frontera, Antonio'
'Ghosh, Ashutosh'

_publ_section_title
;
 Synthesis of Ni(II)-Mn(II) complexes using a new mononuclear Ni(II)
 complex of an N2O3 donor unsymmetrical ligand: structures, magnetic
 properties and catalytic oxidase activity
;
_journal_name_full 'Dalton Transactions'
_journal_paper_doi 10.1039/D0DT04337K
_journal_year 2021
_chemical_formula_sum 'C42 H52 Mn N6 Ni2 O10 S2'
_chemical_formula_weight 1037.34
_space_group_crystal_system monoclinic
_space_group_IT_number 15
_space_group_name_Hall '-C 2yc'
_space_group_name_H-M_alt 'C 1 2/c 1'
_atom_sites_solution_hydrogens mixed
_audit_creation_method SHELXL-2014/7
_audit_update_record
;
2020-12-17 deposited with the CCDC.	2021-03-01 downloaded from the CCDC.
;
_cell_angle_alpha 90
_cell_angle_beta 99.136(3)
_cell_angle_gamma 90
_cell_formula_units_Z 4
_cell_length_a 18.942(4)
_cell_length_b 9.1182(19)
_cell_length_c 27.324(6)
_cell_measurement_reflns_used 16414
_cell_measurement_temperature 296(2)
_cell_measurement_theta_max 25.195
_cell_measurement_theta_min 1.510
_cell_volume 4659.4(17)
_computing_cell_refinement 'Bruker SAINT'
_computing_data_collection 'Bruker APEX2'
_computing_data_reduction 'Bruker SAINT'
_computing_molecular_graphics 'Olex2 (Dolomanov et al., 2009)'
_computing_publication_material 'Olex2 (Dolomanov et al., 2009)'
_computing_structure_refinement 'SHELXL-2014/7 (Sheldrick, 2014)'
_computing_structure_solution 'SHELXT 2014/4 (Sheldrick, 2014)'
_diffrn_ambient_temperature 296(2)
_diffrn_measured_fraction_theta_full 0.995
_diffrn_measured_fraction_theta_max 0.995
_diffrn_measurement_device_type 'Bruker APEX-II CCD'
_diffrn_measurement_method '\f and \w scans'
_diffrn_radiation_type MoK\a
_diffrn_radiation_wavelength 0.71073
_diffrn_reflns_av_R_equivalents 0.0460
_diffrn_reflns_av_unetI/netI 0.0428
_diffrn_reflns_Laue_measured_fraction_full 0.995
_diffrn_reflns_Laue_measured_fraction_max 0.995
_diffrn_reflns_limit_h_max 21
_diffrn_reflns_limit_h_min -22
_diffrn_reflns_limit_k_max 10
_diffrn_reflns_limit_k_min -10
_diffrn_reflns_limit_l_max 32
_diffrn_reflns_limit_l_min -32
_diffrn_reflns_number 16414
_diffrn_reflns_point_group_measured_fraction_full 0.995
_diffrn_reflns_point_group_measured_fraction_max 0.995
_diffrn_reflns_theta_full 25.195
_diffrn_reflns_theta_max 25.195
_diffrn_reflns_theta_min 1.510
_exptl_absorpt_coefficient_mu 1.217
_exptl_absorpt_correction_T_max 0.729
_exptl_absorpt_correction_T_min 0.652
_exptl_absorpt_correction_type empirical
_exptl_absorpt_process_details SADABS
_exptl_crystal_colour GREEN
_exptl_crystal_density_diffrn 1.479
_exptl_crystal_description BLOCK
_exptl_crystal_F_000 2156
_exptl_crystal_size_max 0.38
_exptl_crystal_size_mid 0.30
_exptl_crystal_size_min 0.26
_refine_diff_density_max 0.807
_refine_diff_density_min -0.739
_refine_diff_density_rms 0.068
_refine_ls_extinction_method none
_refine_ls_goodness_of_fit_ref 1.028
_refine_ls_hydrogen_treatment mixed
_refine_ls_matrix_type full
_refine_ls_number_parameters 292
_refine_ls_number_reflns 4183
_refine_ls_number_restraints 10
_refine_ls_restrained_S_all 1.067
_refine_ls_R_factor_all 0.0639
_refine_ls_R_factor_gt 0.0465
_refine_ls_shift/su_max 0.001
_refine_ls_shift/su_mean 0.000
_refine_ls_structure_factor_coef Fsqd
_refine_ls_weighting_details 'w=1/[\s^2^(Fo^2^)+(0.0622P)^2^+9.8670P] where P=(Fo^2^+2Fc^2^)/3'
_refine_ls_weighting_scheme calc
_refine_ls_wR_factor_gt 0.1202
_refine_ls_wR_factor_ref 0.1307
_reflns_Friedel_coverage 0.000
_reflns_number_gt 3218
_reflns_number_total 4183
_reflns_threshold_expression 'I > 2\s(I)'
_cod_data_source_file d0dt04337k2.cif
_cod_data_source_block 2
_cod_depositor_comments
;
The following automatic conversions were performed:

data item '_exptl_absorpt_correction_type' value 'EMPIRICAL' was
changed to 'empirical' in accordance with the
/home/data/users/saulius/crontab/automatic-downloads/rss-feeds/RSC/lib/dictionaries/cif_core.dic
dictionary named 'cif_core.dic' version 2.4.2 last updated on
2011-04-26.

Automatic conversion script
Id: cif_fix_values 7556 2019-12-06 15:28:31Z antanas 
;
_cod_original_sg_symbol_H-M 'C 2/c'
_cod_database_code 7706770
_shelx_shelxl_version_number 2014/7
_shelx_space_group_comment
;
The symmetry employed for this shelxl refinement is uniquely defined
by the following loop, which should always be used as a source of
symmetry information in preference to the above space-group names.
They are only intended as comments.
;

loop_
_space_group_symop_operation_xyz
'x, y, z'
'-x, y, -z+1/2'
'x+1/2, y+1/2, z'
'-x+1/2, y+1/2, -z+1/2'
'-x, -y, -z'
'x, -y, z-1/2'
'-x+1/2, -y+1/2, -z'
'x+1/2, -y+1/2, z-1/2'

loop_
_atom_site_label
_atom_site_type_symbol
_atom_site_fract_x
_atom_site_fract_y
_atom_site_fract_z
_atom_site_U_iso_or_equiv
_atom_site_adp_type
_atom_site_occupancy
_atom_site_site_symmetry_order
_atom_site_calc_flag
_atom_site_refinement_flags_posn
_atom_site_refinement_flags_adp
_atom_site_refinement_flags_occupancy
_atom_site_disorder_assembly
_atom_site_disorder_group
C1 C 0.41703(19) 0.4873(4) 0.65419(14) 0.0413(9) Uani 1 1 d . . . . .
C2 C 0.38860(19) 0.3942(4) 0.68711(14) 0.0421(9) Uani 1 1 d . . . . .
C3 C 0.3356(2) 0.2943(4) 0.67027(18) 0.0563(11) Uani 1 1 d . . . . .
H3 H 0.3171 0.2339 0.6926 0.068 Uiso 1 1 calc R U . . .
C4 C 0.3101(3) 0.2845(5) 0.6201(2) 0.0696(14) Uani 1 1 d . . . . .
H4A H 0.2739 0.2184 0.6087 0.083 Uiso 1 1 calc R U . . .
C5 C 0.3380(2) 0.3716(5) 0.58729(18) 0.0630(12) Uani 1 1 d . . . . .
H5 H 0.3207 0.3632 0.5536 0.076 Uiso 1 1 calc R U . . .
C6 C 0.3927(2) 0.4745(4) 0.60363(15) 0.0484(10) Uani 1 1 d . . . . .
C7 C 0.4208(2) 0.5580(5) 0.56587(15) 0.0567(11) Uani 1 1 d . . . . .
H7 H 0.3978 0.5454 0.5335 0.068 Uiso 1 1 calc R U . . .
C8 C 0.4936(3) 0.7117(7) 0.52684(17) 0.094(2) Uani 1 1 d . . . . .
H8A H 0.4973 0.6320 0.5039 0.113 Uiso 1 1 calc R U . . .
H8B H 0.4539 0.7728 0.5120 0.113 Uiso 1 1 calc R U . . .
C9 C 0.5520(5) 0.7906(10) 0.5294(3) 0.140(3) Uani 1 1 d . U . . .
H9A H 0.5384 0.8609 0.5029 0.168 Uiso 1 1 calc R U . . .
H9B H 0.5839 0.7230 0.5164 0.168 Uiso 1 1 calc R U . . .
C10 C 0.5991(3) 0.8711(7) 0.56210(17) 0.0869(18) Uani 1 1 d . U . . .
H10A H 0.5885 0.9741 0.5558 0.104 Uiso 1 1 calc R U . . .
H10B H 0.6468 0.8535 0.5547 0.104 Uiso 1 1 calc R U . . .
C11 C 0.6471(2) 0.9170(4) 0.64415(15) 0.0490(10) Uani 1 1 d . . . . .
H11 H 0.6749 0.9812 0.6288 0.059 Uiso 1 1 calc R U . . .
C12 C 0.66278(19) 0.9134(4) 0.69730(13) 0.0386(8) Uani 1 1 d . . . . .
C13 C 0.7208(2) 0.9998(4) 0.71906(16) 0.0473(9) Uani 1 1 d . . . . .
H13 H 0.7436 1.0589 0.6986 0.057 Uiso 1 1 calc R U . . .
C14 C 0.7450(2) 1.0011(5) 0.76845(16) 0.0522(10) Uani 1 1 d . . . . .
H14 H 0.7836 1.0596 0.7817 0.063 Uiso 1 1 calc R U . . .
C15 C 0.7107(2) 0.9125(5) 0.79876(16) 0.0529(10) Uani 1 1 d . . . . .
H15 H 0.7271 0.9103 0.8327 0.063 Uiso 1 1 calc R U . . .
C16 C 0.6529(2) 0.8280(4) 0.77928(14) 0.0441(9) Uani 1 1 d . . . . .
H16 H 0.6308 0.7701 0.8004 0.053 Uiso 1 1 calc R U . . .
C17 C 0.62645(18) 0.8267(4) 0.72867(13) 0.0348(8) Uani 1 1 d . . . . .
C18 C 0.4087(2) 0.3010(4) 0.77082(17) 0.0582(11) Uani 1 1 d . . . . .
H18A H 0.3602 0.3011 0.7770 0.087 Uiso 1 1 calc R U . . .
H18B H 0.4404 0.3178 0.8013 0.087 Uiso 1 1 calc R U . . .
H18C H 0.4193 0.2078 0.7574 0.087 Uiso 1 1 calc R U . . .
C19 C 0.4697(3) 1.0250(5) 0.6563(2) 0.0887(17) Uani 1 1 d D . . . .
H19A H 0.5101 1.0209 0.6824 0.133 Uiso 1 1 calc R U . . .
H19B H 0.4285 1.0583 0.6695 0.133 Uiso 1 1 calc R U . . .
H19C H 0.4797 1.0916 0.6311 0.133 Uiso 1 1 calc R U . . .
C20 C 0.6231(2) 0.4288(5) 0.61229(15) 0.0499(10) Uani 1 1 d . . . . .
C21 C 0.3101(4) 0.9375(9) 0.5324(2) 0.127(3) Uani 1 1 d . . . . .
H21A H 0.2701 1.0030 0.5307 0.190 Uiso 1 1 calc R U . . .
H21B H 0.3003 0.8649 0.5067 0.190 Uiso 1 1 calc R U . . .
H21C H 0.3520 0.9921 0.5279 0.190 Uiso 1 1 calc R U . . .
H4 H 0.4158(19) 0.885(4) 0.617(2) 0.190 Uiso 1 1 d D U . . .
Mn1 Mn 0.5000 0.61597(8) 0.7500 0.0365(2) Uani 1 2 d S T P . .
N1 N 0.47372(19) 0.6472(4) 0.57194(12) 0.0526(9) Uani 1 1 d . . . . .
N2 N 0.60036(18) 0.8444(4) 0.61512(12) 0.0502(8) Uani 1 1 d . . . . .
N3 N 0.6006(2) 0.5271(4) 0.63132(13) 0.0581(9) Uani 1 1 d . . . . .
Ni1 Ni 0.53204(3) 0.70134(5) 0.63888(2) 0.04034(17) Uani 1 1 d D . . . .
O1 O 0.46686(14) 0.5819(3) 0.67399(9) 0.0449(6) Uani 1 1 d . . . . .
O2 O 0.56925(13) 0.7458(3) 0.71161(9) 0.0412(6) Uani 1 1 d . . . . .
O3 O 0.41777(14) 0.4149(3) 0.73618(10) 0.0474(6) Uani 1 1 d . . . . .
O4 O 0.45641(16) 0.8846(3) 0.63577(12) 0.0627(8) Uani 1 1 d D . . . .
O5 O 0.3215(2) 0.8699(6) 0.57763(16) 0.1057(14) Uani 1 1 d . . . . .
H5A H 0.2832 0.8424 0.5848 0.159 Uiso 1 1 calc R U . . .
S1 S 0.65524(8) 0.28888(17) 0.58624(6) 0.0895(5) Uani 1 1 d . . . . .

loop_
_atom_site_aniso_label
_atom_site_aniso_U_11
_atom_site_aniso_U_22
_atom_site_aniso_U_33
_atom_site_aniso_U_23
_atom_site_aniso_U_13
_atom_site_aniso_U_12
C1 0.034(2) 0.042(2) 0.047(2) -0.0098(17) 0.0033(16) 0.0022(16)
C2 0.0332(19) 0.0384(19) 0.055(2) -0.0101(17) 0.0068(17) 0.0009(16)
C3 0.044(2) 0.046(2) 0.080(3) -0.010(2) 0.012(2) -0.0040(19)
C4 0.054(3) 0.061(3) 0.090(4) -0.025(3) -0.003(3) -0.011(2)
C5 0.055(3) 0.064(3) 0.065(3) -0.021(2) -0.006(2) -0.003(2)
C6 0.044(2) 0.051(2) 0.048(2) -0.0146(19) -0.0006(18) 0.0034(18)
C7 0.059(3) 0.067(3) 0.039(2) -0.013(2) -0.007(2) 0.005(2)
C8 0.107(5) 0.143(6) 0.030(2) 0.004(3) 0.001(3) -0.039(4)
C9 0.160(5) 0.167(5) 0.093(4) 0.012(3) 0.018(3) -0.067(4)
C10 0.108(4) 0.112(4) 0.042(3) 0.011(3) 0.013(3) -0.039(4)
C11 0.049(2) 0.050(2) 0.051(2) 0.0075(19) 0.0148(19) -0.0041(19)
C12 0.0352(19) 0.0395(19) 0.042(2) -0.0002(16) 0.0098(16) 0.0012(15)
C13 0.039(2) 0.044(2) 0.061(3) -0.0017(18) 0.0125(19) -0.0029(17)
C14 0.033(2) 0.055(2) 0.068(3) -0.011(2) 0.0063(19) -0.0063(18)
C15 0.042(2) 0.067(3) 0.046(2) -0.008(2) -0.0012(18) -0.003(2)
C16 0.040(2) 0.051(2) 0.042(2) 0.0008(17) 0.0089(17) -0.0051(17)
C17 0.0316(19) 0.0321(17) 0.041(2) -0.0041(15) 0.0052(15) 0.0023(14)
C18 0.067(3) 0.046(2) 0.064(3) 0.009(2) 0.017(2) -0.001(2)
C19 0.084(4) 0.058(3) 0.126(5) -0.025(3) 0.021(3) 0.012(3)
C20 0.048(2) 0.059(3) 0.040(2) 0.006(2) -0.0010(18) 0.005(2)
C21 0.153(7) 0.161(7) 0.069(4) 0.021(4) 0.024(4) -0.012(6)
Mn1 0.0397(4) 0.0364(4) 0.0333(4) 0.000 0.0057(3) 0.000
N1 0.059(2) 0.061(2) 0.0358(18) -0.0034(16) 0.0005(16) 0.0026(18)
N2 0.055(2) 0.058(2) 0.0382(18) 0.0073(16) 0.0103(16) -0.0017(17)
N3 0.068(2) 0.058(2) 0.049(2) 0.0007(17) 0.0107(18) 0.0099(19)
Ni1 0.0451(3) 0.0438(3) 0.0317(3) -0.0013(2) 0.0051(2) -0.0017(2)
O1 0.0489(15) 0.0469(15) 0.0382(14) -0.0052(12) 0.0047(12) -0.0120(12)
O2 0.0446(15) 0.0462(14) 0.0325(13) -0.0008(11) 0.0051(11) -0.0083(12)
O3 0.0502(16) 0.0423(14) 0.0509(16) 0.0009(12) 0.0114(13) -0.0084(12)
O4 0.063(2) 0.0531(17) 0.070(2) -0.0102(15) 0.0051(15) 0.0086(15)
O5 0.076(3) 0.153(4) 0.088(3) 0.015(3) 0.010(2) 0.001(3)
S1 0.0830(10) 0.0875(10) 0.0910(11) -0.0375(8) -0.0075(8) 0.0222(8)

loop_
_atom_type_symbol
_atom_type_description
_atom_type_scat_dispersion_real
_atom_type_scat_dispersion_imag
_atom_type_scat_source
C C 0.0033 0.0016 'International Tables Vol C Tables 4.2.6.8 and 6.1.1.4'
H H 0.0000 0.0000 'International Tables Vol C Tables 4.2.6.8 and 6.1.1.4'
N N 0.0061 0.0033 'International Tables Vol C Tables 4.2.6.8 and 6.1.1.4'
O O 0.0106 0.0060 'International Tables Vol C Tables 4.2.6.8 and 6.1.1.4'
S S 0.1246 0.1234 'International Tables Vol C Tables 4.2.6.8 and 6.1.1.4'
Mn Mn 0.3368 0.7283 'International Tables Vol C Tables 4.2.6.8 and 6.1.1.4'
Ni Ni 0.3393 1.1124 'International Tables Vol C Tables 4.2.6.8 and 6.1.1.4'

loop_
_geom_angle_atom_site_label_1
_geom_angle_atom_site_label_2
_geom_angle_atom_site_label_3
_geom_angle
_geom_angle_site_symmetry_1
_geom_angle_site_symmetry_3
_geom_angle_publ_flag
O1 C1 C6 124.2(4) . . ?
O1 C1 C2 116.8(3) . . ?
C6 C1 C2 119.0(3) . . ?
O3 C2 C3 124.9(4) . . ?
O3 C2 C1 113.8(3) . . ?
C3 C2 C1 121.2(4) . . ?
C2 C3 C4 119.6(4) . . ?
C2 C3 H3 120.2 . . ?
C4 C3 H3 120.2 . . ?
C5 C4 C3 120.3(4) . . ?
C5 C4 H4A 119.9 . . ?
C3 C4 H4A 119.9 . . ?
C4 C5 C6 121.2(4) . . ?
C4 C5 H5 119.4 . . ?
C6 C5 H5 119.4 . . ?
C1 C6 C5 118.7(4) . . ?
C1 C6 C7 124.1(4) . . ?
C5 C6 C7 117.2(4) . . ?
N1 C7 C6 127.6(4) . . ?
N1 C7 H7 116.2 . . ?
C6 C7 H7 116.2 . . ?
C9 C8 N1 120.1(5) . . ?
C9 C8 H8A 107.3 . . ?
N1 C8 H8A 107.3 . . ?
C9 C8 H8B 107.3 . . ?
N1 C8 H8B 107.3 . . ?
H8A C8 H8B 106.9 . . ?
C8 C9 C10 141.6(7) . . ?
C8 C9 H9A 101.6 . . ?
C10 C9 H9A 101.6 . . ?
C8 C9 H9B 101.6 . . ?
C10 C9 H9B 101.6 . . ?
H9A C9 H9B 104.6 . . ?
C9 C10 N2 117.5(5) . . ?
C9 C10 H10A 107.9 . . ?
N2 C10 H10A 107.9 . . ?
C9 C10 H10B 107.9 . . ?
N2 C10 H10B 107.9 . . ?
H10A C10 H10B 107.2 . . ?
N2 C11 C12 128.9(4) . . ?
N2 C11 H11 115.5 . . ?
C12 C11 H11 115.5 . . ?
C13 C12 C17 118.5(3) . . ?
C13 C12 C11 115.9(3) . . ?
C17 C12 C11 125.5(3) . . ?
C14 C13 C12 123.0(4) . . ?
C14 C13 H13 118.5 . . ?
C12 C13 H13 118.5 . . ?
C13 C14 C15 118.2(4) . . ?
C13 C14 H14 120.9 . . ?
C15 C14 H14 120.9 . . ?
C16 C15 C14 120.9(4) . . ?
C16 C15 H15 119.5 . . ?
C14 C15 H15 119.5 . . ?
C15 C16 C17 121.8(4) . . ?
C15 C16 H16 119.1 . . ?
C17 C16 H16 119.1 . . ?
O2 C17 C16 119.7(3) . . ?
O2 C17 C12 122.8(3) . . ?
C16 C17 C12 117.5(3) . . ?
O3 C18 H18A 109.5 . . ?
O3 C18 H18B 109.5 . . ?
H18A C18 H18B 109.5 . . ?
O3 C18 H18C 109.5 . . ?
H18A C18 H18C 109.5 . . ?
H18B C18 H18C 109.5 . . ?
O4 C19 H19A 109.5 . . ?
O4 C19 H19B 109.5 . . ?
H19A C19 H19B 109.5 . . ?
O4 C19 H19C 109.5 . . ?
H19A C19 H19C 109.5 . . ?
H19B C19 H19C 109.5 . . ?
N3 C20 S1 179.1(4) . . ?
O5 C21 H21A 109.5 . . ?
O5 C21 H21B 109.5 . . ?
H21A C21 H21B 109.5 . . ?
O5 C21 H21C 109.5 . . ?
H21A C21 H21C 109.5 . . ?
H21B C21 H21C 109.5 . . ?
O1 Mn1 O1 162.97(14) 2_656 . ?
O1 Mn1 O2 116.96(10) 2_656 . ?
O1 Mn1 O2 73.08(9) . . ?
O1 Mn1 O2 73.08(9) 2_656 2_656 ?
O1 Mn1 O2 116.96(10) . 2_656 ?
O2 Mn1 O2 113.47(14) . 2_656 ?
O1 Mn1 O3 97.35(10) 2_656 . ?
O1 Mn1 O3 69.24(9) . . ?
O2 Mn1 O3 140.62(9) . . ?
O2 Mn1 O3 93.80(10) 2_656 . ?
O1 Mn1 O3 69.24(9) 2_656 2_656 ?
O1 Mn1 O3 97.35(10) . 2_656 ?
O2 Mn1 O3 93.80(9) . 2_656 ?
O2 Mn1 O3 140.62(9) 2_656 2_656 ?
O3 Mn1 O3 80.18(13) . 2_656 ?
C7 N1 C8 116.4(4) . . ?
C7 N1 Ni1 124.8(3) . . ?
C8 N1 Ni1 118.7(3) . . ?
C11 N2 C10 115.4(4) . . ?
C11 N2 Ni1 123.6(3) . . ?
C10 N2 Ni1 121.0(3) . . ?
C20 N3 Ni1 156.9(3) . . ?
O1 Ni1 N2 169.30(12) . . ?
O1 Ni1 N1 90.60(13) . . ?
N2 Ni1 N1 98.73(14) . . ?
O1 Ni1 O2 77.60(10) . . ?
N2 Ni1 O2 92.58(12) . . ?
N1 Ni1 O2 167.02(12) . . ?
O1 Ni1 N3 94.28(13) . . ?
N2 Ni1 N3 91.11(15) . . ?
N1 Ni1 N3 89.08(14) . . ?
O2 Ni1 N3 97.10(12) . . ?
O1 Ni1 O4 89.09(12) . . ?
N2 Ni1 O4 86.75(13) . . ?
N1 Ni1 O4 83.83(13) . . ?
O2 Ni1 O4 90.50(11) . . ?
N3 Ni1 O4 172.18(13) . . ?
C1 O1 Ni1 127.6(2) . . ?
C1 O1 Mn1 125.5(2) . . ?
Ni1 O1 Mn1 106.50(11) . . ?
C17 O2 Ni1 125.9(2) . . ?
C17 O2 Mn1 131.1(2) . . ?
Ni1 O2 Mn1 102.81(10) . . ?
C2 O3 C18 118.1(3) . . ?
C2 O3 Mn1 114.1(2) . . ?
C18 O3 Mn1 126.4(2) . . ?
C19 O4 Ni1 127.1(3) . . ?
C19 O4 H4 109.0(15) . . ?
Ni1 O4 H4 123.1(15) . . ?
C21 O5 H5A 109.5 . . ?

loop_
_geom_bond_atom_site_label_1
_geom_bond_atom_site_label_2
_geom_bond_distance
_geom_bond_site_symmetry_2
_geom_bond_publ_flag
C1 O1 1.329(4) . ?
C1 C6 1.390(5) . ?
C1 C2 1.405(5) . ?
C2 O3 1.380(4) . ?
C2 C3 1.380(5) . ?
C3 C4 1.381(7) . ?
C3 H3 0.9300 . ?
C4 C5 1.365(7) . ?
C4 H4A 0.9300 . ?
C5 C6 1.416(6) . ?
C5 H5 0.9300 . ?
C6 C7 1.451(6) . ?
C7 N1 1.280(5) . ?
C7 H7 0.9300 . ?
C8 C9 1.313(8) . ?
C8 N1 1.467(6) . ?
C8 H8A 0.9700 . ?
C8 H8B 0.9700 . ?
C9 C10 1.371(9) . ?
C9 H9A 0.9700 . ?
C9 H9B 0.9700 . ?
C10 N2 1.465(5) . ?
C10 H10A 0.9700 . ?
C10 H10B 0.9700 . ?
C11 N2 1.276(5) . ?
C11 C12 1.436(5) . ?
C11 H11 0.9300 . ?
C12 C13 1.405(5) . ?
C12 C17 1.421(5) . ?
C13 C14 1.355(6) . ?
C13 H13 0.9300 . ?
C14 C15 1.390(6) . ?
C14 H14 0.9300 . ?
C15 C16 1.376(5) . ?
C15 H15 0.9300 . ?
C16 C17 1.394(5) . ?
C16 H16 0.9300 . ?
C17 O2 1.332(4) . ?
C18 O3 1.434(5) . ?
C18 H18A 0.9600 . ?
C18 H18B 0.9600 . ?
C18 H18C 0.9600 . ?
C19 O4 1.404(5) . ?
C19 H19A 0.9600 . ?
C19 H19B 0.9600 . ?
C19 H19C 0.9600 . ?
C20 N3 1.152(5) . ?
C20 S1 1.625(5) . ?
C21 O5 1.368(7) . ?
C21 H21A 0.9600 . ?
C21 H21B 0.9600 . ?
C21 H21C 0.9600 . ?
Mn1 O1 2.095(2) 2_656 ?
Mn1 O1 2.095(2) . ?
Mn1 O2 2.159(2) . ?
Mn1 O2 2.159(2) 2_656 ?
Mn1 O3 2.396(3) . ?
Mn1 O3 2.396(3) 2_656 ?
N1 Ni1 2.042(3) . ?
N2 Ni1 2.016(3) . ?
N3 Ni1 2.083(4) . ?
Ni1 O1 2.002(3) . ?
Ni1 O2 2.041(2) . ?
Ni1 O4 2.194(3) . ?
O4 H4 0.853(9) . ?
O5 H5A 0.8200 . ?
